data_4061323
loop_
_publ_author_name
'Wedge, Timothy J.'
'Herzog, Axel'
'Huertas, Ramon'
'Lee, Mark W.'
'Knobler, Carolyn B.'
'Hawthorne, M. Frederick'

_publ_section_title
;
 Metal--Metal Communication through Carborane Cages Supporting
 Electroactive [\h5-CpFe(CO)2] Substituents
;
_journal_issue 3
_journal_name_full Organometallics
_journal_page_first 482
_journal_page_last 489
_journal_paper_doi 10.1021/om030514h
_journal_volume 23
_journal_year 2004
_chemical_formula_moiety '[C5H5 (CO)2 Fe]2 C2B10H10'
_chemical_formula_sum 'C16 H20 B10 Fe2 O4'
_chemical_formula_weight 496.12
_space_group_IT_number 14
_symmetry_cell_setting monoclinic
_symmetry_space_group_name_Hall '-P 2yn'
_symmetry_space_group_name_H-M 'P 1 21/n 1'
_cell_angle_alpha 90.00
_cell_angle_beta 92.320(4)
_cell_angle_gamma 90.00
_cell_formula_units_Z 2
_cell_length_a 8.1515(19)
_cell_length_b 11.133(3)
_cell_length_c 12.275(3)
_cell_measurement_temperature 298(2)
_cell_volume 1113.0(4)
_diffrn_ambient_temperature 298(2)
_exptl_crystal_density_diffrn 1.480
_cod_depositor_comments
;
The following automatic conversions were performed:
'_symmetry_cell_setting' value 'Monoclinic' changed to 'monoclinic'
according to '/home/saulius/struct/CIF-dictionaries/cif_core.dic'
dictionary named 'cif_core.dic' version 2.4.1 from 2010-06-29.

Automatic conversion script
Id: cif_fix_enum 1527 2010-12-29 10:47:43Z saulius 
;
_cod_original_sg_symbol_H-M 'P 21/n'
_cod_database_code 4061323

loop_
_symmetry_equiv_pos_as_xyz
'x, y, z'
'-x+1/2, y+1/2, -z+1/2'
'-x, -y, -z'
'x-1/2, -y-1/2, z-1/2'

loop_
_atom_site_label
_atom_site_type_symbol
_atom_site_fract_x
_atom_site_fract_y
_atom_site_fract_z
_atom_site_U_iso_or_equiv
_atom_site_adp_type
_atom_site_occupancy
_atom_site_symmetry_multiplicity
_atom_site_calc_flag
_atom_site_refinement_flags
_atom_site_disorder_assembly
_atom_site_disorder_group
Fe1 Fe 0.23235(5) 0.23576(4) 0.41327(3) 0.0501(2) Uani 1 1 d . . .
C1C C 0.3658(6) 0.2255(4) 0.5627(4) 0.0759(13) Uani 1 1 d . . .
H1C H 0.354(7) 0.284(5) 0.612(4) 0.114 Uiso 1 1 d . . .
C2C C 0.2717(6) 0.1292(4) 0.5528(4) 0.0757(11) Uani 1 1 d . . .
H2C H 0.189(6) 0.107(5) 0.599(4) 0.114 Uiso 1 1 d . . .
C3C C 0.3134(9) 0.0677(4) 0.4634(5) 0.104(2) Uani 1 1 d . . .
H3C H 0.260(8) 0.016(7) 0.447(6) 0.156 Uiso 1 1 d . . .
C4C C 0.4325(9) 0.1223(9) 0.4131(4) 0.121(3) Uani 1 1 d . . .
H4C H 0.483(9) 0.118(7) 0.365(6) 0.181 Uiso 1 1 d . . .
C5C C 0.4732(6) 0.2291(7) 0.4758(7) 0.117(3) Uani 1 1 d . . .
H5C H 0.535(9) 0.297(7) 0.469(5) 0.175 Uiso 1 1 d . . .
C6L C 0.0520(5) 0.1674(4) 0.3571(3) 0.0707(11) Uani 1 1 d . . .
O6L O -0.0589(4) 0.1192(3) 0.3198(3) 0.1067(11) Uani 1 1 d . . .
C7L C 0.2789(6) 0.3057(4) 0.2893(3) 0.0811(13) Uani 1 1 d . . .
O7L O 0.3136(5) 0.3467(3) 0.2090(3) 0.1310(16) Uani 1 1 d . . .
C1 C 0.1062(3) 0.3844(3) 0.4636(2) 0.0397(6) Uiso 1 1 d . . .
B2 B -0.0430(4) 0.4445(4) 0.3761(3) 0.0497(8) Uiso 1 1 d . . .
H2 H -0.0711 0.4076 0.2944 0.065 Uiso 1 1 calc R . .
B3 B -0.0976(4) 0.3677(3) 0.4948(3) 0.0497(8) Uiso 1 1 d . . .
H3 H -0.1615 0.2807 0.4912 0.065 Uiso 1 1 calc R . .
B4 B 0.0512(4) 0.4003(3) 0.5973(3) 0.0477(8) Uiso 1 1 d . . .
H4 H 0.0854 0.3346 0.6612 0.062 Uiso 1 1 calc R . .
B5 B 0.1973(5) 0.4961(4) 0.5422(3) 0.0517(9) Uiso 1 1 d . . .
H5 H 0.3272 0.4934 0.5699 0.067 Uiso 1 1 calc R . .
B6 B 0.1382(4) 0.5235(3) 0.4057(3) 0.0509(8) Uiso 1 1 d . . .
H6 H 0.2294 0.5387 0.3436 0.066 Uiso 1 1 calc R . .

loop_
_atom_site_aniso_label
_atom_site_aniso_U_11
_atom_site_aniso_U_22
_atom_site_aniso_U_33
_atom_site_aniso_U_23
_atom_site_aniso_U_13
_atom_site_aniso_U_12
Fe1 0.0575(3) 0.0506(3) 0.0420(3) 0.00109(19) -0.0008(2) 0.0148(2)
C1C 0.080(3) 0.075(3) 0.071(3) -0.008(2) -0.030(2) 0.032(2)
C2C 0.087(3) 0.072(3) 0.067(3) 0.021(2) -0.012(2) 0.006(2)
C3C 0.150(6) 0.055(3) 0.103(4) -0.005(3) -0.060(4) 0.040(3)
C4C 0.114(5) 0.175(7) 0.075(3) 0.022(4) 0.020(3) 0.104(5)
C5C 0.046(2) 0.126(5) 0.177(7) 0.075(5) -0.021(3) -0.002(3)
C6L 0.083(3) 0.054(2) 0.073(2) -0.0115(19) -0.022(2) 0.0119(19)
O6L 0.116(2) 0.077(2) 0.123(3) -0.0284(19) -0.050(2) -0.0001(19)
C7L 0.113(3) 0.071(3) 0.061(2) 0.010(2) 0.027(2) 0.047(2)
O7L 0.222(4) 0.102(3) 0.074(2) 0.032(2) 0.074(2) 0.074(3)

loop_
_geom_bond_atom_site_label_1
_geom_bond_atom_site_label_2
_geom_bond_distance
_geom_bond_site_symmetry_2
_geom_bond_publ_flag
Fe1 C7L 1.765(4) . ?
Fe1 C6L 1.770(4) . ?
Fe1 C1 2.057(3) . ?
Fe1 C4C 2.063(4) . ?
Fe1 C3C 2.070(5) . ?
Fe1 C5C 2.080(5) . ?
Fe1 C1C 2.097(4) . ?
Fe1 C2C 2.098(4) . ?
C1C C2C 1.322(7) . ?
C1C C5C 1.408(9) . ?
C2C C3C 1.349(8) . ?
C3C C4C 1.320(10) . ?
C4C C5C 1.447(10) . ?
C6L O6L 1.132(5) . ?
C7L O7L 1.132(4) . ?
C1 B5 1.723(5) . ?
C1 B2 1.724(4) . ?
C1 B4 1.727(4) . ?
C1 B6 1.728(5) . ?
C1 B3 1.730(4) . ?
B2 B6 1.745(5) . ?
B2 B4 1.760(5) 3_566 ?
B2 B3 1.762(5) . ?
B2 B5 1.768(5) 3_566 ?
B3 B4 1.750(5) . ?
B3 B6 1.760(5) 3_566 ?
B3 B5 1.770(5) 3_566 ?
B4 B5 1.754(5) . ?
B4 B2 1.760(5) 3_566 ?
B4 B6 1.760(5) 3_566 ?
B5 B6 1.751(5) . ?
B5 B2 1.768(5) 3_566 ?
B5 B3 1.770(5) 3_566 ?
B6 B3 1.760(5) 3_566 ?
B6 B4 1.760(5) 3_566 ?
